data_7112318
loop_
_publ_author_name
'Pichler, Verena'
'Mayr, Josef'
'Heffeter, Petra'
'D\"om\"ot\"or, Orsolya'
'Enyedy, \'Eva A'
'Hermann, Gerrit'
'Groza, Diana'
'K\"ollensperger, Gunda'
'Galanksi, Markus'
'Berger, Walter'
'Keppler, Bernhard K.'
'Kowol, Christian R.'

_publ_section_title
;
 Maleimide-functionalised platinum(IV) complexes as a synthetic platform
 for targeted drug delivery.
;
_journal_issue 22
_journal_name_full 'Chemical communications (Cambridge, England)'
_journal_page_first 2249
_journal_page_last 2251
_journal_paper_doi 10.1039/c3cc39258a
_journal_volume 49
_journal_year 2013
_chemical_formula_moiety 'C16 H22 Cl2 N6 O8 Pt'
_chemical_formula_sum 'C16 H22 Cl2 N6 O8 Pt'
_chemical_formula_weight 692.39
_chemical_name_systematic
;
(OC-6-33)-Dichlorido(ethane-1,2-diamine)[bis(2-(2,5-dioxo-2,5-
dihydro-1H-pyrrol-1-yl)ethylcarbamoyloxy)platinum(IV)]
;
_space_group_IT_number 15
_symmetry_cell_setting monoclinic
_symmetry_space_group_name_Hall '-C 2yc'
_symmetry_space_group_name_H-M 'C 1 2/c 1'
_atom_sites_solution_hydrogens geom
_atom_sites_solution_primary direct
_atom_sites_solution_secondary difmap
_audit_creation_method SHELXL-97
_cell_angle_alpha 90.00
_cell_angle_beta 106.782(2)
_cell_angle_gamma 90.00
_cell_formula_units_Z 4
_cell_length_a 26.9636(16)
_cell_length_b 7.7770(4)
_cell_length_c 11.3395(6)
_cell_measurement_reflns_used 7753
_cell_measurement_temperature 150(2)
_cell_measurement_theta_max 30.04
_cell_measurement_theta_min 2.73
_cell_volume 2276.6(2)
_computing_cell_refinement 'Bruker SAINT'
_computing_data_collection 'Bruker APEX2'
_computing_data_reduction 'Bruker SAINT'
_computing_molecular_graphics 'Bruker SHELXTL'
_computing_publication_material 'Bruker SHELXTL'
_computing_structure_refinement 'SHELXL-97 (Sheldrick, 2008)'
_computing_structure_solution 'SHELXS-97 (Sheldrick, 2008)'
_diffrn_ambient_temperature 150(2)
_diffrn_measured_fraction_theta_full 0.998
_diffrn_measured_fraction_theta_max 0.998
_diffrn_measurement_device_type 'Bruker X8 APEXII CCD'
_diffrn_measurement_method '\f and \w scans'
_diffrn_radiation_monochromator graphite
_diffrn_radiation_source 'fine-focus sealed tube'
_diffrn_radiation_type MoK\a
_diffrn_radiation_wavelength 0.71073
_diffrn_reflns_av_R_equivalents 0.0324
_diffrn_reflns_av_sigmaI/netI 0.0258
_diffrn_reflns_limit_h_max 35
_diffrn_reflns_limit_h_min -35
_diffrn_reflns_limit_k_max 10
_diffrn_reflns_limit_k_min -10
_diffrn_reflns_limit_l_max 14
_diffrn_reflns_limit_l_min -14
_diffrn_reflns_number 12249
_diffrn_reflns_theta_full 27.99
_diffrn_reflns_theta_max 27.99
_diffrn_reflns_theta_min 2.74
_exptl_absorpt_coefficient_mu 6.454
_exptl_absorpt_correction_T_max 0.8818
_exptl_absorpt_correction_T_min 0.5114
_exptl_absorpt_correction_type multi-scan
_exptl_absorpt_process_details SADABS
_exptl_crystal_colour colorless
_exptl_crystal_density_diffrn 2.020
_exptl_crystal_density_method 'not measured'
_exptl_crystal_description plate
_exptl_crystal_F_000 1344
_exptl_crystal_size_max 0.12
_exptl_crystal_size_mid 0.10
_exptl_crystal_size_min 0.02
_refine_diff_density_max 1.166
_refine_diff_density_min -0.591
_refine_diff_density_rms 0.103
_refine_ls_extinction_method none
_refine_ls_goodness_of_fit_ref 1.007
_refine_ls_hydrogen_treatment constr
_refine_ls_matrix_type full
_refine_ls_number_parameters 150
_refine_ls_number_reflns 2752
_refine_ls_number_restraints 0
_refine_ls_restrained_S_all 1.007
_refine_ls_R_factor_all 0.0227
_refine_ls_R_factor_gt 0.0181
_refine_ls_shift/su_max 0.001
_refine_ls_shift/su_mean 0.000
_refine_ls_structure_factor_coef Fsqd
_refine_ls_weighting_details 'calc w=1/[\s^2^(Fo^2^)+(0.0271P)^2^+0.0000P] where P=(Fo^2^+2Fc^2^)/3'
_refine_ls_weighting_scheme calc
_refine_ls_wR_factor_gt 0.0423
_refine_ls_wR_factor_ref 0.0438
_reflns_number_gt 2538
_reflns_number_total 2752
_reflns_threshold_expression >2sigma(I)
_cod_duplicate_entry 7108929
_cod_data_source_file c3cc39258a.txt
_cod_data_source_block JOMA081
_cod_original_sg_symbol_H-M C2/c
_cod_database_code 7112318

loop_
_symmetry_equiv_pos_as_xyz
'x, y, z'
'-x, y, -z+1/2'
'x+1/2, y+1/2, z'
'-x+1/2, y+1/2, -z+1/2'
'-x, -y, -z'
'x, -y, z-1/2'
'-x+1/2, -y+1/2, -z'
'x+1/2, -y+1/2, z-1/2'

loop_
_atom_site_label
_atom_site_type_symbol
_atom_site_fract_x
_atom_site_fract_y
_atom_site_fract_z
_atom_site_U_iso_or_equiv
_atom_site_adp_type
_atom_site_occupancy
_atom_site_symmetry_multiplicity
_atom_site_calc_flag
_atom_site_refinement_flags
Pt1 Pt 0.5000 0.390074(15) 0.2500 0.01710(5) Uani 1 2 d S
Cl1 Cl 0.50962(3) 0.18299(8) 0.11103(5) 0.02533(13) Uani 1 1 d .
O1 O 0.42286(7) 0.3848(2) 0.18090(18) 0.0241(4) Uani 1 1 d .
O2 O 0.41616(7) 0.4987(2) -0.00806(16) 0.0261(4) Uani 1 1 d .
O3 O 0.34256(9) 0.7610(3) 0.15056(19) 0.0410(5) Uani 1 1 d .
O4 O 0.30866(9) 0.7739(4) -0.26549(19) 0.0515(7) Uani 1 1 d .
N1 N 0.48815(9) 0.5853(2) 0.3586(2) 0.0213(4) Uani 1 1 d .
H1A H 0.4594 0.5626 0.3843 0.026 Uiso 1 1 calc R
H1B H 0.5163 0.5959 0.4271 0.026 Uiso 1 1 calc R
N2 N 0.34835(9) 0.3705(3) 0.0355(2) 0.0270(5) Uani 1 1 d .
H2 H 0.3382 0.3068 0.0884 0.032 Uiso 1 1 calc R
N3 N 0.31552(9) 0.7310(3) -0.0609(2) 0.0321(5) Uani 1 1 d .
C1 C 0.48041(11) 0.7475(3) 0.2860(2) 0.0263(6) Uani 1 1 d .
H1C H 0.4858 0.8483 0.3415 0.032 Uiso 1 1 calc R
H1D H 0.4448 0.7524 0.2292 0.032 Uiso 1 1 calc R
C2 C 0.39780(10) 0.4227(3) 0.0655(2) 0.0224(5) Uani 1 1 d .
C3 C 0.31096(12) 0.4141(4) -0.0800(3) 0.0327(6) Uani 1 1 d .
H3A H 0.2854 0.3196 -0.1043 0.039 Uiso 1 1 calc R
H3B H 0.3290 0.4246 -0.1444 0.039 Uiso 1 1 calc R
C4 C 0.28241(12) 0.5808(4) -0.0739(3) 0.0368(7) Uani 1 1 d .
H4A H 0.2532 0.5926 -0.1499 0.044 Uiso 1 1 calc R
H4B H 0.2678 0.5756 -0.0033 0.044 Uiso 1 1 calc R
C5 C 0.34407(11) 0.8055(4) 0.0499(3) 0.0331(6) Uani 1 1 d .
C6 C 0.37497(14) 0.9471(4) 0.0167(3) 0.0421(8) Uani 1 1 d .
H6 H 0.3979 1.0219 0.0731 0.051 Uiso 1 1 calc R
C7 C 0.36499(14) 0.9507(5) -0.1043(4) 0.0491(9) Uani 1 1 d .
H7 H 0.3796 1.0291 -0.1493 0.059 Uiso 1 1 calc R
C8 C 0.32702(12) 0.8117(4) -0.1591(3) 0.0386(7) Uani 1 1 d .

loop_
_atom_site_aniso_label
_atom_site_aniso_U_11
_atom_site_aniso_U_22
_atom_site_aniso_U_33
_atom_site_aniso_U_23
_atom_site_aniso_U_13
_atom_site_aniso_U_12
Pt1 0.01751(8) 0.01330(7) 0.02037(8) 0.000 0.00530(5) 0.000
Cl1 0.0354(4) 0.0169(3) 0.0247(3) -0.0017(2) 0.0102(3) 0.0019(2)
O1 0.0207(9) 0.0276(10) 0.0228(9) 0.0025(7) 0.0045(7) -0.0013(7)
O2 0.0219(9) 0.0309(10) 0.0248(9) 0.0036(7) 0.0059(8) 0.0018(8)
O3 0.0453(13) 0.0452(13) 0.0315(11) -0.0019(10) 0.0095(10) 0.0043(11)
O4 0.0496(15) 0.0771(18) 0.0291(12) 0.0063(11) 0.0132(11) 0.0298(13)
N1 0.0210(11) 0.0173(10) 0.0254(11) -0.0017(8) 0.0065(9) 0.0009(8)
N2 0.0192(11) 0.0327(13) 0.0275(12) 0.0010(9) 0.0043(9) -0.0040(9)
N3 0.0278(13) 0.0371(13) 0.0306(13) -0.0008(10) 0.0072(10) 0.0091(10)
C1 0.0327(15) 0.0184(12) 0.0268(13) 0.0028(10) 0.0069(12) 0.0049(11)
C2 0.0220(13) 0.0180(12) 0.0269(13) -0.0048(9) 0.0066(11) 0.0019(9)
C3 0.0236(14) 0.0401(17) 0.0302(15) -0.0054(12) 0.0011(12) -0.0018(12)
C4 0.0215(14) 0.0507(19) 0.0346(16) -0.0041(13) 0.0022(12) 0.0051(13)
C5 0.0282(15) 0.0332(16) 0.0352(16) -0.0008(12) 0.0050(12) 0.0110(12)
C6 0.0408(19) 0.0280(15) 0.056(2) 0.0019(15) 0.0112(16) 0.0049(14)
C7 0.050(2) 0.0428(18) 0.058(2) 0.0165(17) 0.0225(19) 0.0106(17)
C8 0.0332(17) 0.0482(19) 0.0361(17) 0.0073(14) 0.0126(14) 0.0210(14)

loop_
_atom_type_symbol
_atom_type_description
_atom_type_scat_dispersion_real
_atom_type_scat_dispersion_imag
_atom_type_scat_source
C C 0.0033 0.0016 'International Tables Vol C Tables 4.2.6.8 and 6.1.1.4'
H H 0.0000 0.0000 'International Tables Vol C Tables 4.2.6.8 and 6.1.1.4'
N N 0.0061 0.0033 'International Tables Vol C Tables 4.2.6.8 and 6.1.1.4'
O O 0.0106 0.0060 'International Tables Vol C Tables 4.2.6.8 and 6.1.1.4'
Cl Cl 0.1484 0.1585 'International Tables Vol C Tables 4.2.6.8 and 6.1.1.4'
Pt Pt -1.7033 8.3905 'International Tables Vol C Tables 4.2.6.8 and 6.1.1.4'

loop_
_geom_angle_atom_site_label_1
_geom_angle_atom_site_label_2
_geom_angle_atom_site_label_3
_geom_angle
_geom_angle_site_symmetry_1
_geom_angle_site_symmetry_3
O1 Pt1 O1 177.67(9) 2_655 .
O1 Pt1 N1 96.04(8) 2_655 .
O1 Pt1 N1 85.70(8) . .
O1 Pt1 N1 85.70(8) 2_655 2_655
O1 Pt1 N1 96.04(8) . 2_655
N1 Pt1 N1 83.64(12) . 2_655
O1 Pt1 Cl1 86.81(5) 2_655 .
O1 Pt1 Cl1 91.57(5) . .
N1 Pt1 Cl1 174.78(6) . .
N1 Pt1 Cl1 92.24(6) 2_655 .
O1 Pt1 Cl1 91.57(5) 2_655 2_655
O1 Pt1 Cl1 86.81(5) . 2_655
N1 Pt1 Cl1 92.24(6) . 2_655
N1 Pt1 Cl1 174.78(6) 2_655 2_655
Cl1 Pt1 Cl1 92.06(3) . 2_655
C2 O1 Pt1 124.07(17) . .
C1 N1 Pt1 108.58(16) . .
C1 N1 H1A 110.0 . .
Pt1 N1 H1A 110.0 . .
C1 N1 H1B 110.0 . .
Pt1 N1 H1B 110.0 . .
H1A N1 H1B 108.4 . .
C2 N2 C3 122.9(2) . .
C2 N2 H2 118.6 . .
C3 N2 H2 118.6 . .
C8 N3 C5 110.0(3) . .
C8 N3 C4 123.7(3) . .
C5 N3 C4 126.1(3) . .
N1 C1 C1 106.91(18) . 2_655
N1 C1 H1C 110.3 . .
C1 C1 H1C 110.3 2_655 .
N1 C1 H1D 110.3 . .
C1 C1 H1D 110.3 2_655 .
H1C C1 H1D 108.6 . .
O2 C2 O1 125.8(2) . .
O2 C2 N2 122.4(3) . .
O1 C2 N2 111.8(2) . .
N2 C3 C4 113.0(2) . .
N2 C3 H3A 109.0 . .
C4 C3 H3A 109.0 . .
N2 C3 H3B 109.0 . .
C4 C3 H3B 109.0 . .
H3A C3 H3B 107.8 . .
N3 C4 C3 112.8(2) . .
N3 C4 H4A 109.0 . .
C3 C4 H4A 109.0 . .
N3 C4 H4B 109.0 . .
C3 C4 H4B 109.0 . .
H4A C4 H4B 107.8 . .
O3 C5 N3 125.0(3) . .
O3 C5 C6 128.6(3) . .
N3 C5 C6 106.4(3) . .
C7 C6 C5 108.5(3) . .
C7 C6 H6 125.8 . .
C5 C6 H6 125.8 . .
C6 C7 C8 109.0(3) . .
C6 C7 H7 125.5 . .
C8 C7 H7 125.5 . .
O4 C8 N3 124.9(3) . .
O4 C8 C7 129.0(3) . .
N3 C8 C7 106.1(3) . .

loop_
_geom_bond_atom_site_label_1
_geom_bond_atom_site_label_2
_geom_bond_distance
_geom_bond_site_symmetry_2
Pt1 O1 2.0002(19) 2_655
Pt1 O1 2.0003(19) .
Pt1 N1 2.037(2) .
Pt1 N1 2.037(2) 2_655
Pt1 Cl1 2.3196(6) .
Pt1 Cl1 2.3196(6) 2_655
O1 C2 1.321(3) .
O2 C2 1.237(3) .
O3 C5 1.205(4) .
O4 C8 1.200(4) .
N1 C1 1.488(3) .
N1 H1A 0.9200 .
N1 H1B 0.9200 .
N2 C2 1.340(4) .
N2 C3 1.444(4) .
N2 H2 0.8800 .
N3 C8 1.390(4) .
N3 C5 1.395(4) .
N3 C4 1.451(4) .
C1 C1 1.510(5) 2_655
C1 H1C 0.9900 .
C1 H1D 0.9900 .
C3 C4 1.519(4) .
C3 H3A 0.9900 .
C3 H3B 0.9900 .
C4 H4A 0.9900 .
C4 H4B 0.9900 .
C5 C6 1.493(5) .
C6 C7 1.320(5) .
C6 H6 0.9500 .
C7 C8 1.496(5) .
C7 H7 0.9500 .

loop_
_geom_torsion_atom_site_label_1
_geom_torsion_atom_site_label_2
_geom_torsion_atom_site_label_3
_geom_torsion_atom_site_label_4
_geom_torsion
_geom_torsion_site_symmetry_1
_geom_torsion_site_symmetry_4
N1 Pt1 O1 C2 115.07(18) . .
N1 Pt1 O1 C2 31.94(18) 2_655 .
Cl1 Pt1 O1 C2 -60.48(17) . .
Cl1 Pt1 O1 C2 -152.45(17) 2_655 .
O1 Pt1 N1 C1 100.05(17) 2_655 .
O1 Pt1 N1 C1 -81.51(17) . .
N1 Pt1 N1 C1 15.07(12) 2_655 .
Cl1 Pt1 N1 C1 -168.14(16) 2_655 .
Pt1 N1 C1 C1 -41.9(3) . 2_655
Pt1 O1 C2 O2 -15.7(3) . .
Pt1 O1 C2 N2 165.14(16) . .
C3 N2 C2 O2 -6.8(4) . .
C3 N2 C2 O1 172.3(2) . .
C2 N2 C3 C4 -89.9(3) . .
C8 N3 C4 C3 82.6(3) . .
C5 N3 C4 C3 -90.9(3) . .
N2 C3 C4 N3 69.2(3) . .
C8 N3 C5 O3 -179.2(3) . .
C4 N3 C5 O3 -4.9(5) . .
C8 N3 C5 C6 1.4(3) . .
C4 N3 C5 C6 175.6(3) . .
O3 C5 C6 C7 179.9(3) . .
N3 C5 C6 C7 -0.7(4) . .
C5 C6 C7 C8 -0.2(4) . .
C5 N3 C8 O4 179.3(3) . .
C4 N3 C8 O4 4.9(5) . .
C5 N3 C8 C7 -1.5(3) . .
C4 N3 C8 C7 -175.9(3) . .
C6 C7 C8 O4 -179.8(3) . .
C6 C7 C8 N3 1.0(4) . .
